data_4342265
loop_
_publ_author_name
'B\'eziau, Antoine'
'Baudron, St\'ephane A'
'Rogez, Guillaume'
'Hosseini, Mir Wais'

_publ_section_title
;
 Assembly, disassembly, and reassembly: conversion of homometallic
 coordination networks into mixed metal-organic frameworks.
;
_journal_issue 4
_journal_name_full 'Inorganic chemistry'
_journal_page_first 2032
_journal_page_last 2039
_journal_paper_doi 10.1021/ic502950k
_journal_volume 54
_journal_year 2015
_chemical_formula_moiety 'C48 H34 N10 Ni, C4 H10 O '
_chemical_formula_sum 'C52 H44 N10 Ni O'
_chemical_formula_weight 883.68
_chemical_name_systematic
;
 ?
;
_space_group_IT_number 13
_symmetry_cell_setting monoclinic
_symmetry_space_group_name_Hall '-P 2yc'
_symmetry_space_group_name_H-M 'P 1 2/c 1'
_atom_sites_solution_hydrogens geom
_atom_sites_solution_primary direct
_atom_sites_solution_secondary difmap
_audit_creation_method SHELXL-97
_cell_angle_alpha 90.00
_cell_angle_beta 115.8840(10)
_cell_angle_gamma 90.00
_cell_formula_units_Z 2
_cell_length_a 14.8638(3)
_cell_length_b 10.3919(2)
_cell_length_c 15.4982(3)
_cell_measurement_reflns_used 9936
_cell_measurement_temperature 173(2)
_cell_measurement_theta_max 29.59
_cell_measurement_theta_min 2.44
_cell_volume 2153.74(8)
_computing_cell_refinement 'Bruker SAINT'
_computing_data_collection 'Bruker APEX2'
_computing_data_reduction 'Bruker SAINT'
_computing_molecular_graphics 'Bruker SHELXTL'
_computing_publication_material 'Bruker SHELXTL'
_computing_structure_refinement 'SHELXL-97 (Sheldrick, 2008)'
_computing_structure_solution 'SHELXS-97 (Sheldrick, 2008)'
_diffrn_ambient_temperature 173(2)
_diffrn_measured_fraction_theta_full 0.960
_diffrn_measured_fraction_theta_max 0.960
_diffrn_measurement_device_type 'Bruker APEX-II CCD'
_diffrn_measurement_method '\f and \w scans'
_diffrn_radiation_monochromator graphite
_diffrn_radiation_source 'fine-focus sealed tube'
_diffrn_radiation_type MoK\a
_diffrn_radiation_wavelength 0.71073
_diffrn_reflns_av_R_equivalents 0.0386
_diffrn_reflns_av_sigmaI/netI 0.0276
_diffrn_reflns_limit_h_max 20
_diffrn_reflns_limit_h_min -20
_diffrn_reflns_limit_k_max 14
_diffrn_reflns_limit_k_min -14
_diffrn_reflns_limit_l_max 21
_diffrn_reflns_limit_l_min -20
_diffrn_reflns_number 65828
_diffrn_reflns_theta_full 29.60
_diffrn_reflns_theta_max 29.60
_diffrn_reflns_theta_min 1.52
_exptl_absorpt_coefficient_mu 0.504
_exptl_absorpt_correction_T_max 0.9753
_exptl_absorpt_correction_T_min 0.9514
_exptl_absorpt_correction_type multi-scan
_exptl_absorpt_process_details sadabs
_exptl_crystal_colour red
_exptl_crystal_density_diffrn 1.363
_exptl_crystal_density_meas ?
_exptl_crystal_density_method 'not measured'
_exptl_crystal_description prism
_exptl_crystal_F_000 924
_exptl_crystal_size_max 0.10
_exptl_crystal_size_mid 0.10
_exptl_crystal_size_min 0.05
_refine_diff_density_max 0.737
_refine_diff_density_min -0.453
_refine_diff_density_rms 0.142
_refine_ls_extinction_method none
_refine_ls_goodness_of_fit_ref 1.093
_refine_ls_hydrogen_treatment constr
_refine_ls_matrix_type full
_refine_ls_number_parameters 291
_refine_ls_number_reflns 5828
_refine_ls_number_restraints 0
_refine_ls_restrained_S_all 1.093
_refine_ls_R_factor_all 0.0590
_refine_ls_R_factor_gt 0.0435
_refine_ls_shift/su_max 0.001
_refine_ls_shift/su_mean 0.000
_refine_ls_structure_factor_coef Fsqd
_refine_ls_weighting_details 'calc w=1/[\s^2^(Fo^2^)+(0.0621P)^2^+1.2181P] where P=(Fo^2^+2Fc^2^)/3'
_refine_ls_weighting_scheme calc
_refine_ls_wR_factor_gt 0.1127
_refine_ls_wR_factor_ref 0.1272
_reflns_number_gt 4790
_reflns_number_total 5828
_reflns_threshold_expression >2sigma(I)
_cod_data_source_file ic502950k_si_001.cif
_cod_data_source_block complex9
_cod_depositor_comments
;
The following automatic conversions were performed:

'_symmetry_cell_setting' value 'Monoclinic' changed to 'monoclinic'
according to
/usr/data/users/saulius/crontab/automatic-downloads/rss-feeds/ACS/lib/dictionaries/cif_core.dic
dictionary named 'cif_core.dic' version 2.4.2 from 2011-04-26.

'_exptl_crystal_density_meas' value 'not measured' was changed to '?'
- the value is perceived as not measured.

Automatic conversion script
Id: cif_fix_values 3008 2015-01-20 13:52:24Z robertas 

 Adding full bibliography for 4342263--4342270.cif.
;
_cod_original_cell_volume 2153.74(7)
_cod_original_sg_symbol_H-M 'P2/c  '
_cod_database_code 4342265

loop_
_symmetry_equiv_pos_as_xyz
'x, y, z'
'-x, y, -z+1/2'
'-x, -y, -z'
'x, -y, z-1/2'

loop_
_atom_site_label
_atom_site_type_symbol
_atom_site_fract_x
_atom_site_fract_y
_atom_site_fract_z
_atom_site_U_iso_or_equiv
_atom_site_adp_type
_atom_site_occupancy
_atom_site_symmetry_multiplicity
_atom_site_calc_flag
_atom_site_refinement_flags
C1 C 0.48322(16) 0.70651(17) 0.89492(14) 0.0277(4) Uani 1 1 d .
H1 H 0.5507 0.6954 0.9356 0.033 Uiso 1 1 calc R
C2 C 0.41618(17) 0.77754(18) 0.91943(15) 0.0325(5) Uani 1 1 d .
H2 H 0.4311 0.8197 0.9770 0.039 Uiso 1 1 calc R
C3 C 0.32562(15) 0.77169(17) 0.84176(15) 0.0289(4) Uani 1 1 d .
H3 H 0.2664 0.8086 0.8363 0.035 Uiso 1 1 calc R
C4 C 0.33865(14) 0.69802(16) 0.76977(14) 0.0242(4) Uani 1 1 d .
C5 C 0.26654(14) 0.67078(16) 0.67719(15) 0.0267(4) Uani 1 1 d .
C6 C 0.27831(14) 0.59195(17) 0.60927(14) 0.0263(4) Uani 1 1 d .
C7 C 0.20787(15) 0.5711(2) 0.51225(16) 0.0349(5) Uani 1 1 d .
H7 H 0.1448 0.6081 0.4812 0.042 Uiso 1 1 calc R
C8 C 0.25040(16) 0.4863(2) 0.47317(16) 0.0338(5) Uani 1 1 d .
H8 H 0.2220 0.4536 0.4111 0.041 Uiso 1 1 calc R
C9 C 0.34619(15) 0.45897(17) 0.54651(14) 0.0277(4) Uani 1 1 d .
H9 H 0.3915 0.4036 0.5391 0.033 Uiso 1 1 calc R
C10 C 0.16660(15) 0.73338(18) 0.64703(16) 0.0298(4) Uani 1 1 d .
C11 C 0.08039(17) 0.6603(2) 0.6201(2) 0.0529(7) Uani 1 1 d .
H11 H 0.0848 0.5711 0.6193 0.063 Uiso 1 1 calc R
C12 C -0.01211(18) 0.7171(2) 0.5943(2) 0.0547(7) Uani 1 1 d .
H12 H -0.0687 0.6665 0.5785 0.066 Uiso 1 1 calc R
C13 C -0.01944(15) 0.8497(2) 0.59216(17) 0.0355(5) Uani 1 1 d .
C14 C 0.06450(16) 0.9238(2) 0.61445(16) 0.0345(4) Uani 1 1 d .
H14 H 0.0591 1.0130 0.6105 0.041 Uiso 1 1 calc R
C15 C 0.15703(15) 0.86611(18) 0.64268(15) 0.0311(4) Uani 1 1 d .
H15 H 0.2135 0.9172 0.6589 0.037 Uiso 1 1 calc R
C16 C -0.1330(2) 1.0239(3) 0.5947(2) 0.0489(6) Uani 1 1 d .
H16 H -0.0841 1.0730 0.6422 0.059 Uiso 1 1 calc R
C17 C -0.27185(19) 0.9602(3) 0.4879(2) 0.0488(7) Uani 1 1 d .
H17 H -0.3396 0.9577 0.4461 0.059 Uiso 1 1 calc R
C18 C -0.20514(17) 0.8679(2) 0.49344(19) 0.0442(6) Uani 1 1 d .
H18 H -0.2179 0.7923 0.4580 0.053 Uiso 1 1 calc R
C19 C 0.61438(14) 0.36608(17) 0.65663(14) 0.0263(4) Uani 1 1 d .
H19 H 0.6313 0.4451 0.6397 0.032 Uiso 1 1 calc R
C20 C 0.65176(15) 0.25385(18) 0.63381(15) 0.0289(4) Uani 1 1 d .
H20 H 0.6932 0.2590 0.6031 0.035 Uiso 1 1 calc R
C21 C 0.62658(14) 0.13696(18) 0.65716(14) 0.0286(4) Uani 1 1 d .
H21 H 0.6507 0.0617 0.6423 0.034 Uiso 1 1 calc R
C22 C 0.56388(13) 0.13102(16) 0.70389(13) 0.0226(4) Uani 1 1 d .
C23 C 0.53159(13) 0.24834(15) 0.72528(12) 0.0197(3) Uani 1 1 d .
C24 C 0.53137(15) 0.01305(17) 0.72876(15) 0.0284(4) Uani 1 1 d .
H24 H 0.5536 -0.0648 0.7156 0.034 Uiso 1 1 calc R
N1 N 0.43807(12) 0.65767(13) 0.80687(11) 0.0237(3) Uani 1 1 d .
N2 N 0.36453(11) 0.52116(14) 0.62744(11) 0.0232(3) Uani 1 1 d .
N3 N -0.11459(13) 0.90986(18) 0.56260(14) 0.0388(4) Uani 1 1 d .
N4 N -0.22701(17) 1.0568(2) 0.55146(18) 0.0555(6) Uani 1 1 d .
N5 N 0.55584(11) 0.36459(13) 0.70143(11) 0.0216(3) Uani 1 1 d .
Ni1 Ni 0.5000 0.52504(3) 0.7500 0.01998(11) Uani 1 2 d S
C25 C 0.0628(5) 0.3487(5) 0.7270(4) 0.1284(19) Uani 1 1 d .
H25A H 0.0247 0.4226 0.6916 0.154 Uiso 1 1 calc R
H25B H 0.1169 0.3797 0.7857 0.154 Uiso 1 1 calc R
C26 C 0.1029(4) 0.2847(4) 0.6721(4) 0.1150(17) Uani 1 1 d .
H26A H 0.1314 0.2043 0.7020 0.173 Uiso 1 1 calc R
H26B H 0.1539 0.3371 0.6676 0.173 Uiso 1 1 calc R
H26C H 0.0509 0.2690 0.6089 0.173 Uiso 1 1 calc R
O1 O 0.0000 0.2668(4) 0.7500 0.0845(10) Uani 1 2 d S

loop_
_atom_site_aniso_label
_atom_site_aniso_U_11
_atom_site_aniso_U_22
_atom_site_aniso_U_33
_atom_site_aniso_U_23
_atom_site_aniso_U_13
_atom_site_aniso_U_12
C1 0.0373(11) 0.0206(8) 0.0284(10) 0.0014(7) 0.0172(9) 0.0042(7)
C2 0.0518(13) 0.0242(9) 0.0311(11) 0.0015(7) 0.0271(11) 0.0075(8)
C3 0.0384(11) 0.0208(8) 0.0388(12) 0.0039(7) 0.0272(10) 0.0060(7)
C4 0.0295(9) 0.0153(7) 0.0356(11) 0.0012(7) 0.0214(9) 0.0005(6)
C5 0.0253(9) 0.0186(8) 0.0413(11) 0.0013(7) 0.0193(9) -0.0003(7)
C6 0.0234(9) 0.0215(8) 0.0361(11) -0.0009(7) 0.0149(9) -0.0014(7)
C7 0.0264(10) 0.0312(10) 0.0415(13) -0.0044(9) 0.0096(10) -0.0001(8)
C8 0.0333(11) 0.0326(10) 0.0328(12) -0.0077(8) 0.0119(10) -0.0058(8)
C9 0.0301(10) 0.0241(9) 0.0329(11) -0.0040(7) 0.0175(9) -0.0018(7)
C10 0.0259(9) 0.0240(9) 0.0438(12) -0.0001(8) 0.0191(9) 0.0024(7)
C11 0.0365(12) 0.0240(10) 0.104(2) 0.0038(12) 0.0359(14) 0.0010(9)
C12 0.0309(12) 0.0342(12) 0.104(2) 0.0059(13) 0.0344(14) -0.0009(9)
C13 0.0299(10) 0.0342(10) 0.0486(13) 0.0027(9) 0.0229(10) 0.0074(8)
C14 0.0350(11) 0.0254(9) 0.0444(13) 0.0024(8) 0.0186(10) 0.0057(8)
C15 0.0282(10) 0.0254(9) 0.0407(12) 0.0015(8) 0.0158(9) 0.0002(7)
C16 0.0439(14) 0.0535(15) 0.0570(16) -0.0022(12) 0.0290(13) 0.0165(11)
C17 0.0332(12) 0.0661(17) 0.0566(16) 0.0245(13) 0.0284(12) 0.0150(11)
C18 0.0319(12) 0.0487(13) 0.0564(15) 0.0082(11) 0.0235(12) 0.0024(9)
C19 0.0303(10) 0.0241(8) 0.0322(10) 0.0021(7) 0.0207(9) 0.0018(7)
C20 0.0305(10) 0.0299(9) 0.0351(11) 0.0015(8) 0.0224(9) 0.0058(7)
C21 0.0315(10) 0.0242(9) 0.0350(11) -0.0003(7) 0.0189(9) 0.0075(7)
C22 0.0237(9) 0.0195(8) 0.0235(9) -0.0002(6) 0.0092(8) 0.0029(6)
C23 0.0207(8) 0.0173(7) 0.0226(9) 0.0005(6) 0.0109(8) 0.0009(6)
C24 0.0333(10) 0.0172(8) 0.0362(11) -0.0009(7) 0.0165(10) 0.0028(7)
N1 0.0299(8) 0.0166(6) 0.0292(8) -0.0005(6) 0.0171(7) 0.0015(6)
N2 0.0248(8) 0.0192(7) 0.0296(9) -0.0012(6) 0.0157(7) -0.0001(6)
N3 0.0295(9) 0.0403(10) 0.0529(12) 0.0056(8) 0.0240(9) 0.0088(8)
N4 0.0456(12) 0.0675(14) 0.0657(15) 0.0111(12) 0.0358(12) 0.0248(11)
N5 0.0239(7) 0.0186(6) 0.0262(8) 0.0012(5) 0.0146(7) 0.0013(5)
Ni1 0.02340(18) 0.01500(15) 0.0261(2) 0.000 0.01502(15) 0.000
C25 0.162(5) 0.110(4) 0.120(4) -0.034(3) 0.067(4) -0.044(4)
C26 0.118(4) 0.067(2) 0.167(5) -0.029(3) 0.068(4) -0.006(2)
O1 0.082(2) 0.101(3) 0.064(2) 0.000 0.0248(19) 0.000

loop_
_atom_type_symbol
_atom_type_description
_atom_type_scat_dispersion_real
_atom_type_scat_dispersion_imag
_atom_type_scat_source
C C 0.0033 0.0016 'International Tables Vol C Tables 4.2.6.8 and 6.1.1.4'
H H 0.0000 0.0000 'International Tables Vol C Tables 4.2.6.8 and 6.1.1.4'
N N 0.0061 0.0033 'International Tables Vol C Tables 4.2.6.8 and 6.1.1.4'
Ni Ni 0.3393 1.1124 'International Tables Vol C Tables 4.2.6.8 and 6.1.1.4'
O O 0.0106 0.0060 'International Tables Vol C Tables 4.2.6.8 and 6.1.1.4'

loop_
_geom_angle_atom_site_label_1
_geom_angle_atom_site_label_2
_geom_angle_atom_site_label_3
_geom_angle
_geom_angle_site_symmetry_1
_geom_angle_site_symmetry_3
N1 C1 C2 111.98(18) . .
N1 C1 H1 124.0 . .
C2 C1 H1 124.0 . .
C3 C2 C1 106.21(17) . .
C3 C2 H2 126.9 . .
C1 C2 H2 126.9 . .
C2 C3 C4 107.15(16) . .
C2 C3 H3 126.4 . .
C4 C3 H3 126.4 . .
C5 C4 N1 124.25(16) . .
C5 C4 C3 127.20(17) . .
N1 C4 C3 108.55(17) . .
C4 C5 C6 126.77(17) . .
C4 C5 C10 116.43(16) . .
C6 C5 C10 116.79(18) . .
N2 C6 C5 124.08(18) . .
N2 C6 C7 108.66(16) . .
C5 C6 C7 127.26(18) . .
C8 C7 C6 107.22(18) . .
C8 C7 H7 126.4 . .
C6 C7 H7 126.4 . .
C7 C8 C9 105.77(19) . .
C7 C8 H8 127.1 . .
C9 C8 H8 127.1 . .
N2 C9 C8 112.43(17) . .
N2 C9 H9 123.8 . .
C8 C9 H9 123.8 . .
C15 C10 C11 117.94(18) . .
C15 C10 C5 120.97(17) . .
C11 C10 C5 121.06(17) . .
C12 C11 C10 121.5(2) . .
C12 C11 H11 119.2 . .
C10 C11 H11 119.2 . .
C13 C12 C11 119.4(2) . .
C13 C12 H12 120.3 . .
C11 C12 H12 120.3 . .
C14 C13 C12 119.94(19) . .
C14 C13 N3 119.88(19) . .
C12 C13 N3 120.1(2) . .
C13 C14 C15 120.25(19) . .
C13 C14 H14 119.9 . .
C15 C14 H14 119.9 . .
C14 C15 C10 120.88(19) . .
C14 C15 H15 119.6 . .
C10 C15 H15 119.6 . .
N4 C16 N3 112.5(3) . .
N4 C16 H16 123.7 . .
N3 C16 H16 123.7 . .
C18 C17 N4 111.3(2) . .
C18 C17 H17 124.4 . .
N4 C17 H17 124.4 . .
C17 C18 N3 105.4(2) . .
C17 C18 H18 127.3 . .
N3 C18 H18 127.3 . .
N5 C19 C20 122.95(16) . .
N5 C19 H19 118.5 . .
C20 C19 H19 118.5 . .
C21 C20 C19 119.24(16) . .
C21 C20 H20 120.4 . .
C19 C20 H20 120.4 . .
C20 C21 C22 119.63(16) . .
C20 C21 H21 120.2 . .
C22 C21 H21 120.2 . .
C23 C22 C21 117.06(15) . .
C23 C22 C24 119.37(15) . .
C21 C22 C24 123.56(16) . .
N5 C23 C22 123.40(15) . .
N5 C23 C23 117.05(9) . 2_656
C22 C23 C23 119.55(10) . 2_656
C24 C24 C22 121.03(10) 2_656 .
C24 C24 H24 119.5 2_656 .
C22 C24 H24 119.5 . .
C1 N1 C4 106.09(15) . .
C1 N1 Ni1 125.12(13) . .
C4 N1 Ni1 128.03(12) . .
C9 N2 C6 105.90(16) . .
C9 N2 Ni1 126.10(13) . .
C6 N2 Ni1 127.72(12) . .
C16 N3 C18 106.05(19) . .
C16 N3 C13 126.5(2) . .
C18 N3 C13 127.4(2) . .
C16 N4 C17 104.8(2) . .
C19 N5 C23 117.70(14) . .
C19 N5 Ni1 128.13(12) . .
C23 N5 Ni1 114.06(10) . .
N1 Ni1 N1 95.86(8) 2_656 .
N1 Ni1 N2 93.30(6) 2_656 .
N1 Ni1 N2 88.19(6) . .
N1 Ni1 N2 88.19(6) 2_656 2_656
N1 Ni1 N2 93.30(6) . 2_656
N2 Ni1 N2 177.78(8) . 2_656
N1 Ni1 N5 170.87(5) 2_656 2_656
N1 Ni1 N5 93.24(6) . 2_656
N2 Ni1 N5 86.37(6) . 2_656
N2 Ni1 N5 91.90(6) 2_656 2_656
N1 Ni1 N5 93.24(6) 2_656 .
N1 Ni1 N5 170.87(5) . .
N2 Ni1 N5 91.90(6) . .
N2 Ni1 N5 86.37(6) 2_656 .
N5 Ni1 N5 77.66(7) 2_656 .
C26 C25 O1 111.7(4) . .
C26 C25 H25A 109.3 . .
O1 C25 H25A 109.3 . .
C26 C25 H25B 109.3 . .
O1 C25 H25B 109.3 . .
H25A C25 H25B 107.9 . .
C25 C26 H26A 109.5 . .
C25 C26 H26B 109.5 . .
H26A C26 H26B 109.5 . .
C25 C26 H26C 109.5 . .
H26A C26 H26C 109.5 . .
H26B C26 H26C 109.5 . .
C25 O1 C25 106.4(6) 2_556 .

loop_
_geom_bond_atom_site_label_1
_geom_bond_atom_site_label_2
_geom_bond_distance
_geom_bond_site_symmetry_2
C1 N1 1.331(2) .
C1 C2 1.419(3) .
C1 H1 0.9300 .
C2 C3 1.360(3) .
C2 H2 0.9300 .
C3 C4 1.434(2) .
C3 H3 0.9300 .
C4 C5 1.395(3) .
C4 N1 1.396(2) .
C5 C6 1.404(3) .
C5 C10 1.497(3) .
C6 N2 1.396(2) .
C6 C7 1.425(3) .
C7 C8 1.370(3) .
C7 H7 0.9300 .
C8 C9 1.410(3) .
C8 H8 0.9300 .
C9 N2 1.329(2) .
C9 H9 0.9300 .
C10 C15 1.385(3) .
C10 C11 1.388(3) .
C11 C12 1.385(3) .
C11 H11 0.9300 .
C12 C13 1.381(3) .
C12 H12 0.9300 .
C13 C14 1.376(3) .
C13 N3 1.427(3) .
C14 C15 1.385(3) .
C14 H14 0.9300 .
C15 H15 0.9300 .
C16 N4 1.304(3) .
C16 N3 1.359(3) .
C16 H16 0.9300 .
C17 C18 1.355(3) .
C17 N4 1.360(4) .
C17 H17 0.9300 .
C18 N3 1.375(3) .
C18 H18 0.9300 .
C19 N5 1.329(2) .
C19 C20 1.402(2) .
C19 H19 0.9300 .
C20 C21 1.366(3) .
C20 H20 0.9300 .
C21 C22 1.409(3) .
C21 H21 0.9300 .
C22 C23 1.402(2) .
C22 C24 1.431(2) .
C23 N5 1.357(2) .
C23 C23 1.448(3) 2_656
C24 C24 1.356(4) 2_656
C24 H24 0.9300 .
N1 Ni1 2.0572(14) .
N2 Ni1 2.0796(16) .
N5 Ni1 2.1403(14) .
Ni1 N1 2.0572(14) 2_656
Ni1 N2 2.0796(16) 2_656
Ni1 N5 2.1403(14) 2_656
C25 C26 1.401(6) .
C25 O1 1.419(5) .
C25 H25A 0.9700 .
C25 H25B 0.9700 .
C26 H26A 0.9600 .
C26 H26B 0.9600 .
C26 H26C 0.9600 .
O1 C25 1.419(5) 2_556
